data_1504719
loop_
_publ_author_name
'Huang, Wei-Hao'
'Zavalij, Peter Y.'
'Isaacs, Lyle'

_publ_section_title
;
 Folding of long-chain alkanediammonium ions promoted by a cucurbituril
 derivative.
;
_journal_issue 12
_journal_name_full 'Organic letters'
_journal_page_first 2577
_journal_page_last 2580
_journal_paper_doi 10.1021/ol800893n
_journal_volume 10
_journal_year 2008
_chemical_formula_moiety 'K C86 H84 N48 O28, (C2 F3 O2), (C2 F3 O2 H)6, (H2 O)13'
_chemical_formula_sum 'C100 H116 F21 K N48 O55'
_chemical_formula_weight 3308.51
_chemical_name_common '[K(H2O)2(CB6')2*2TFAH](TFA)*~4TFAH*~13H2O'
_chemical_name_systematic
;
[K(H2O)2(CB6')2*2TFAH](TFA)*~4TFAH*~13H2O
;
_space_group_IT_number 15
_symmetry_cell_setting monoclinic
_symmetry_space_group_name_Hall '-C 2yc'
_symmetry_space_group_name_H-M 'C 1 2/c 1'
_atom_sites_solution_hydrogens geom
_atom_sites_solution_primary direct
_atom_sites_solution_secondary difmap
_audit_creation_method 'SHELXL-97 & ZCIF'
_cell_angle_alpha 90.00
_cell_angle_beta 97.9680(10)
_cell_angle_gamma 90.00
_cell_formula_units_Z 4
_cell_length_a 31.0746(11)
_cell_length_b 16.9744(6)
_cell_length_c 28.0904(10)
_cell_measurement_reflns_used 16943
_cell_measurement_temperature 150(2)
_cell_measurement_theta_max 28.0
_cell_measurement_theta_min 2.3
_cell_volume 14673.9(9)
_computing_cell_refinement Apex2
_computing_data_collection 'Apex2 (Bruker, 2005)'
_computing_data_reduction Apex2
_computing_molecular_graphics 'XSHEL (Bruker, 2004)'
_computing_publication_material SHELXL-97
_computing_structure_refinement 'SHELXL-97 (Sheldrick, 1997)'
_computing_structure_solution 'SHELXS-97 (Sheldrick, 1990)'
_diffrn_ambient_temperature 150(2)
_diffrn_detector 'CCD area detector'
_diffrn_detector_type 'Bruker Smart Apex II'
_diffrn_measured_fraction_theta_full 0.999
_diffrn_measured_fraction_theta_max 0.999
_diffrn_measurement_details 610,610,610,661
_diffrn_measurement_device_type 'three-circle diffractometer'
_diffrn_measurement_method '\w and \f scans'
_diffrn_measurement_specimen_support 'glass capillary'
_diffrn_orient_matrix_type standard
_diffrn_orient_matrix_UB_11 0.0041326
_diffrn_orient_matrix_UB_12 0.0209826
_diffrn_orient_matrix_UB_13 0.0335886
_diffrn_orient_matrix_UB_21 0.0321372
_diffrn_orient_matrix_UB_22 0.0015026
_diffrn_orient_matrix_UB_23 -0.0002562
_diffrn_orient_matrix_UB_31 -0.0024486
_diffrn_orient_matrix_UB_32 0.0550281
_diffrn_orient_matrix_UB_33 -0.0128003
_diffrn_radiation_monochromator graphite
_diffrn_radiation_source 'fine-focus sealed tube'
_diffrn_radiation_type MoK\a
_diffrn_radiation_wavelength 0.71073
_diffrn_reflns_av_R_equivalents 0.0386
_diffrn_reflns_av_sigmaI/netI 0.0322
_diffrn_reflns_limit_h_max 36
_diffrn_reflns_limit_h_min -33
_diffrn_reflns_limit_k_max 20
_diffrn_reflns_limit_k_min -20
_diffrn_reflns_limit_l_max 33
_diffrn_reflns_limit_l_min -33
_diffrn_reflns_number 66732
_diffrn_reflns_theta_full 25.00
_diffrn_reflns_theta_max 25.00
_diffrn_reflns_theta_min 1.32
_diffrn_source_current 30
_diffrn_source_voltage 50
_diffrn_standards_decay_% 0
_exptl_absorpt_coefficient_mu 0.166
_exptl_absorpt_correction_T_max 0.984
_exptl_absorpt_correction_T_min 0.917
_exptl_absorpt_correction_type multi-scan
_exptl_absorpt_process_details 'SADABS (Sheldrick, 1996)'
_exptl_crystal_colour colourless
_exptl_crystal_density_diffrn 1.498
_exptl_crystal_density_method 'not measured'
_exptl_crystal_description prism
_exptl_crystal_F_000 6800
_exptl_crystal_id 'Isaacs/WeiHuang ?'
_exptl_crystal_size_max 0.40
_exptl_crystal_size_mid 0.15
_exptl_crystal_size_min 0.095
_platon_squeeze_details
;
Void X(av) Y(av) Z(av) Volume  El-Count Vol/Elec Vol/Atom
                 A^3^     (e-)
============================================================
 1  0.045 0.062 -0.002   5740     2720    2.1       17
 
Total (Positive) Electron Count in Voids/Cell =  2720
 
Total (Fo-Fc)map Electron Count in  Unit Cell =  2717
 
VOID-Fo-Fc-Map:    
Rho(min) =     -0.30, Rho(max) =      6.54, RhoCutOff =  0.00

PeaksCloseToAtoms: 
Rho(min) =     -0.68, Rho(max) =      1.23, RhoCutOff =  0.50
 
:: Fo-scale =0.100618E+01 - SinT/L-Min = 0.20 for Fo/Fc-Scaling
 
 
:: Cycle = 13, R(F) = 0.12,          Nref(Hemi) = 25358, 
               R(F > 4SIGF) = 0.08   Nref = 15440
;
_refine_diff_density_max 0.618
_refine_diff_density_min -0.697
_refine_diff_density_rms 0.052
_refine_ls_extinction_method none
_refine_ls_goodness_of_fit_ref 1.000
_refine_ls_hydrogen_treatment mixed
_refine_ls_matrix_type full
_refine_ls_number_parameters 925
_refine_ls_number_reflns 12908
_refine_ls_number_restraints 256
_refine_ls_restrained_S_all 1.067
_refine_ls_R_factor_all 0.0711
_refine_ls_R_factor_gt 0.0537
_refine_ls_shift/su_max 0.000
_refine_ls_shift/su_mean 0.000
_refine_ls_structure_factor_coef Fsqd
_refine_ls_weighting_details 'w=1/[\s^2^(Fo^2^)+(0.002P)^2^+46.6P], P=(max(Fo^2^,0)+2Fc^2^)/3'
_refine_ls_weighting_scheme calc
_refine_ls_wR_factor_gt 0.1000
_refine_ls_wR_factor_ref 0.1048
_reflns_number_gt 9287
_reflns_number_total 12908
_reflns_threshold_expression >2sigma(I)
_cod_data_source_file ol800893n-file004.cif
_cod_data_source_block 1574
_cod_depositor_comments
;
The following automatic conversions were performed:

'_symmetry_cell_setting' value 'Monoclinic' changed to 'monoclinic'
according to /home/saulius/struct/CIF-dictionaries/cif_core.dic
dictionary named 'cif_core.dic' version 2.4.1 from 2010-06-29.

Automatic conversion script
Id: cif_fix_values 1715 2011-07-08 13:25:40Z adriana 
;
_cod_original_sg_symbol_H-M C2/c
_cod_database_code 1504719
_diffrn_measurement_frame_width-ccd 0.3
_diffrn_measurement_total_frames-ccd 2491
_diffrn_measurement_frame_time-ccd 20
_diffrn_measurement_total_time-ccd 18
_diffrn_detector_distance-ccd 5.8
_diffrn_measurement_frame_size-ccd 1024

loop_
_symmetry_equiv_pos_as_xyz
'x, y, z'
'-x, y, -z+1/2'
'x+1/2, y+1/2, z'
'-x+1/2, y+1/2, -z+1/2'
'-x, -y, -z'
'x, -y, z-1/2'
'-x+1/2, -y+1/2, -z'
'x+1/2, -y+1/2, z-1/2'

loop_
_atom_site_label
_atom_site_type_symbol
_atom_site_fract_x
_atom_site_fract_y
_atom_site_fract_z
_atom_site_U_iso_or_equiv
_atom_site_adp_type
_atom_site_occupancy
_atom_site_symmetry_multiplicity
_atom_site_calc_flag
_atom_site_refinement_flags
_atom_site_disorder_assembly
_atom_site_disorder_group
K1 K 0.2500 0.2500 0.5000 0.0417(2) Uani 1 2 d S . .
O1W O 0.27511(10) 0.19758(18) 0.42977(9) 0.0730(8) Uani 1 1 d D . .
H1W H 0.2962(8) 0.184(3) 0.4170(14) 0.109 Uiso 1 1 d D . .
H2W H 0.2527(7) 0.192(3) 0.4096(11) 0.109 Uiso 1 1 d D . .
O1 O 0.18587(6) 0.63653(11) 0.38819(6) 0.0346(5) Uani 1 1 d . . .
C1 C 0.14210(9) 0.62102(15) 0.39619(10) 0.0303(6) Uani 1 1 d . . .
H1 H 0.1220 0.6541 0.3736 0.036 Uiso 1 1 calc R . .
C2 C 0.13991(9) 0.64839(15) 0.44649(10) 0.0306(6) Uani 1 1 d . . .
C3 C 0.10505(10) 0.64686(17) 0.47267(11) 0.0401(7) Uani 1 1 d . . .
H3 H 0.0774 0.6277 0.4589 0.048 Uiso 1 1 calc R . .
C4 C 0.11222(11) 0.67423(18) 0.51944(12) 0.0470(8) Uani 1 1 d . . .
H4 H 0.0890 0.6738 0.5382 0.056 Uiso 1 1 calc R . .
C5 C 0.15237(11) 0.70213(16) 0.53951(11) 0.0423(8) Uani 1 1 d . . .
H5 H 0.1564 0.7198 0.5719 0.051 Uiso 1 1 calc R . .
C6 C 0.18681(10) 0.70476(15) 0.51314(10) 0.0353(7) Uani 1 1 d . . .
H6 H 0.2144 0.7246 0.5268 0.042 Uiso 1 1 calc R . .
C7 C 0.17988(9) 0.67754(14) 0.46597(10) 0.0288(6) Uani 1 1 d . . .
C8 C 0.21063(9) 0.67332(15) 0.42921(9) 0.0288(6) Uani 1 1 d . . .
H8 H 0.2183 0.7281 0.4203 0.035 Uiso 1 1 calc R . .
C9 C 0.19976(8) 0.46919(15) 0.48333(9) 0.0278(6) Uani 1 1 d . . .
H9A H 0.2024 0.4272 0.5080 0.033 Uiso 1 1 calc R . .
H9B H 0.1848 0.5144 0.4961 0.033 Uiso 1 1 calc R . .
N10 N 0.17260(7) 0.43998(12) 0.44006(7) 0.0258(5) Uani 1 1 d . . .
C11 C 0.13045(9) 0.47720(15) 0.42163(9) 0.0279(6) Uani 1 1 d . . .
H11 H 0.1144 0.4933 0.4485 0.033 Uiso 1 1 calc R . .
N12 N 0.13145(7) 0.54014(12) 0.38724(8) 0.0300(5) Uani 1 1 d . . .
C13 C 0.16844(9) 0.35959(15) 0.43424(9) 0.0280(6) Uani 1 1 d D . .
O13 O 0.19384(6) 0.30972(10) 0.45302(7) 0.0347(5) Uani 1 1 d . . .
C14 C 0.11854(9) 0.51596(16) 0.34047(10) 0.0297(6) Uani 1 1 d . . .
O14 O 0.11708(7) 0.55778(11) 0.30523(7) 0.0373(5) Uani 1 1 d . . .
N15 N 0.13179(7) 0.34223(12) 0.40437(8) 0.0289(5) Uani 1 1 d . . .
C16 C 0.10613(9) 0.41122(15) 0.39086(9) 0.0295(6) Uani 1 1 d . . .
H16 H 0.0756 0.4051 0.3977 0.035 Uiso 1 1 calc R . .
N17 N 0.10773(7) 0.43799(12) 0.34183(8) 0.0303(5) Uani 1 1 d . . .
C18 C 0.11728(10) 0.26197(15) 0.39420(10) 0.0347(7) Uani 1 1 d . . .
H18A H 0.1300 0.2275 0.4209 0.042 Uiso 1 1 calc R . .
H18B H 0.0853 0.2599 0.3927 0.042 Uiso 1 1 calc R . .
C19 C 0.08664(10) 0.39701(16) 0.29958(10) 0.0351(7) Uani 1 1 d . . .
H19A H 0.0576 0.3791 0.3057 0.042 Uiso 1 1 calc R . .
H19B H 0.0823 0.4344 0.2723 0.042 Uiso 1 1 calc R . .
N20 N 0.12913(8) 0.23190(13) 0.34958(8) 0.0339(6) Uani 1 1 d . . .
C21 C 0.10563(10) 0.25030(16) 0.30265(10) 0.0343(7) Uani 1 1 d . . .
H21 H 0.0743 0.2357 0.3005 0.041 Uiso 1 1 calc R . .
N22 N 0.11087(8) 0.32986(13) 0.28623(8) 0.0349(6) Uani 1 1 d . . .
C23 C 0.15808(11) 0.17161(16) 0.34777(10) 0.0393(7) Uani 1 1 d . . .
O23 O 0.17970(8) 0.14025(12) 0.38275(8) 0.0529(6) Uani 1 1 d D . .
C24 C 0.13714(10) 0.33366(16) 0.25120(10) 0.0336(7) Uani 1 1 d . . .
O24 O 0.14666(7) 0.39372(11) 0.23105(7) 0.0404(5) Uani 1 1 d . . .
N25 N 0.15800(9) 0.15150(13) 0.30066(8) 0.0396(6) Uani 1 1 d . . .
C26 C 0.12908(10) 0.19971(16) 0.26844(10) 0.0365(7) Uani 1 1 d . . .
H26 H 0.1081 0.1670 0.2465 0.044 Uiso 1 1 calc R . .
N27 N 0.15003(8) 0.25867(13) 0.24209(8) 0.0358(6) Uani 1 1 d . . .
C28 C 0.18130(11) 0.08415(16) 0.28525(11) 0.0422(8) Uani 1 1 d . . .
H28A H 0.1857 0.0454 0.3118 0.051 Uiso 1 1 calc R . .
H28B H 0.1631 0.0588 0.2577 0.051 Uiso 1 1 calc R . .
C29 C 0.17269(10) 0.23971(17) 0.20167(10) 0.0372(7) Uani 1 1 d . . .
H29A H 0.1727 0.2866 0.1807 0.045 Uiso 1 1 calc R . .
H29B H 0.1568 0.1971 0.1826 0.045 Uiso 1 1 calc R . .
N30 N 0.22306(9) 0.10364(13) 0.27115(8) 0.0380(6) Uani 1 1 d . . .
C31 C 0.22862(10) 0.13241(15) 0.22388(10) 0.0347(7) Uani 1 1 d . . .
H31 H 0.2135 0.0982 0.1978 0.042 Uiso 1 1 calc R . .
N32 N 0.21728(8) 0.21478(13) 0.21635(8) 0.0341(6) Uani 1 1 d . . .
C33 C 0.26147(11) 0.09230(16) 0.29949(11) 0.0415(8) Uani 1 1 d . . .
O33 O 0.26552(8) 0.06967(14) 0.34149(8) 0.0563(6) Uani 1 1 d . . .
C34 C 0.25174(10) 0.25790(16) 0.20687(9) 0.0360(7) Uani 1 1 d D . .
O34 O 0.25042(7) 0.32832(11) 0.19421(7) 0.0421(5) Uani 1 1 d . . .
N35 N 0.29431(8) 0.10751(14) 0.27343(8) 0.0387(6) Uani 1 1 d . . .
C36 C 0.27894(10) 0.13197(16) 0.22455(10) 0.0359(7) Uani 1 1 d . . .
H36 H 0.2881 0.0946 0.2003 0.043 Uiso 1 1 calc R . .
N37 N 0.28827(8) 0.21340(13) 0.21359(8) 0.0376(6) Uani 1 1 d . . .
C38 C 0.33949(10) 0.09154(16) 0.29077(11) 0.0403(7) Uani 1 1 d . . .
H38A H 0.3532 0.0674 0.2645 0.048 Uiso 1 1 calc R . .
H38B H 0.3411 0.0528 0.3173 0.048 Uiso 1 1 calc R . .
C39 C 0.33043(10) 0.24096(18) 0.20477(10) 0.0411(7) Uani 1 1 d . . .
H39A H 0.3450 0.1983 0.1890 0.049 Uiso 1 1 calc R . .
H39B H 0.3263 0.2859 0.1822 0.049 Uiso 1 1 calc R . .
N40 N 0.36396(8) 0.16093(14) 0.30778(8) 0.0385(6) Uani 1 1 d . . .
C41 C 0.38639(10) 0.21161(17) 0.27760(10) 0.0391(7) Uani 1 1 d . . .
H41 H 0.4055 0.1807 0.2586 0.047 Uiso 1 1 calc R . .
N42 N 0.35856(8) 0.26541(14) 0.24749(8) 0.0388(6) Uani 1 1 d . . .
C43 C 0.37281(10) 0.17957(17) 0.35482(11) 0.0395(7) Uani 1 1 d . . .
O43 O 0.35765(8) 0.14631(12) 0.38776(7) 0.0504(6) Uani 1 1 d D . .
C44 C 0.36616(10) 0.34222(17) 0.25964(10) 0.0372(7) Uani 1 1 d D . .
O44 O 0.34870(7) 0.39949(11) 0.23859(7) 0.0438(5) Uani 1 1 d . . .
N45 N 0.40160(9) 0.24095(14) 0.35962(9) 0.0417(6) Uani 1 1 d . . .
C46 C 0.41337(10) 0.26694(16) 0.31453(11) 0.0387(7) Uani 1 1 d . . .
H46 H 0.4453 0.2618 0.3135 0.046 Uiso 1 1 calc R . .
N47 N 0.39721(8) 0.34519(13) 0.29937(9) 0.0371(6) Uani 1 1 d . . .
C48 C 0.42340(11) 0.26668(17) 0.40595(11) 0.0436(8) Uani 1 1 d . . .
H48A H 0.4206 0.2251 0.4300 0.052 Uiso 1 1 calc R . .
H48B H 0.4547 0.2735 0.4039 0.052 Uiso 1 1 calc R . .
C49 C 0.41661(10) 0.41827(16) 0.31820(10) 0.0370(7) Uani 1 1 d . . .
H49A H 0.4486 0.4118 0.3236 0.044 Uiso 1 1 calc R . .
H49B H 0.4097 0.4599 0.2937 0.044 Uiso 1 1 calc R . .
N50 N 0.40639(9) 0.33957(13) 0.42227(9) 0.0415(6) Uani 1 1 d . . .
C51 C 0.42189(10) 0.41574(16) 0.40924(10) 0.0369(7) Uani 1 1 d . . .
H51 H 0.4544 0.4174 0.4129 0.044 Uiso 1 1 calc R . .
N52 N 0.40265(7) 0.44432(13) 0.36236(8) 0.0336(5) Uani 1 1 d . . .
C53 C 0.38223(10) 0.34333(17) 0.45881(11) 0.0379(7) Uani 1 1 d . . .
O53 O 0.36714(7) 0.28721(12) 0.47859(8) 0.0472(5) Uani 1 1 d . . .
C54 C 0.38028(9) 0.51377(15) 0.36565(11) 0.0317(6) Uani 1 1 d . . .
O54 O 0.36466(7) 0.55454(11) 0.33205(7) 0.0379(5) Uani 1 1 d . . .
N55 N 0.37808(8) 0.42107(13) 0.47098(9) 0.0361(6) Uani 1 1 d . . .
C56 C 0.40381(9) 0.47250(16) 0.44473(10) 0.0343(7) Uani 1 1 d . . .
H56 H 0.4277 0.4988 0.4666 0.041 Uiso 1 1 calc R . .
N57 N 0.37879(7) 0.52870(13) 0.41344(8) 0.0320(5) Uani 1 1 d . . .
C58 C 0.35735(9) 0.44694(16) 0.51074(10) 0.0342(7) Uani 1 1 d . . .
H58A H 0.3769 0.4842 0.5304 0.041 Uiso 1 1 calc R . .
H58B H 0.3529 0.4009 0.5312 0.041 Uiso 1 1 calc R . .
C59 C 0.36279(9) 0.60199(15) 0.43033(10) 0.0325(6) Uani 1 1 d . . .
H59A H 0.3631 0.6424 0.4050 0.039 Uiso 1 1 calc R . .
H59B H 0.3828 0.6198 0.4588 0.039 Uiso 1 1 calc R . .
N60 N 0.31605(7) 0.48477(12) 0.49648(8) 0.0315(5) Uani 1 1 d . . .
C61 C 0.30915(9) 0.56789(15) 0.48888(9) 0.0286(6) Uani 1 1 d . . .
H61 H 0.3241 0.5996 0.5163 0.034 Uiso 1 1 calc R . .
N62 N 0.31906(7) 0.59659(12) 0.44306(8) 0.0292(5) Uani 1 1 d . . .
C63 C 0.27830(9) 0.44392(15) 0.48939(9) 0.0289(6) Uani 1 1 d . . .
O63 O 0.27598(6) 0.37283(11) 0.49552(7) 0.0385(5) Uani 1 1 d . . .
C64 C 0.28509(9) 0.63868(14) 0.41921(9) 0.0270(6) Uani 1 1 d . . .
O64 O 0.28534(6) 0.67873(10) 0.38348(6) 0.0322(4) Uani 1 1 d . . .
N65 N 0.24393(7) 0.49431(12) 0.47593(8) 0.0274(5) Uani 1 1 d . . .
C66 C 0.25927(9) 0.57606(14) 0.48422(9) 0.0270(6) Uani 1 1 d . . .
H66 H 0.2500 0.5983 0.5142 0.032 Uiso 1 1 calc R . .
N67 N 0.25010(7) 0.63025(12) 0.44416(7) 0.0266(5) Uani 1 1 d . . .
O1A O 0.2930(3) 0.3207(5) 0.3136(3) 0.076(2) Uani 0.457(3) 1 d PDU A 1
O2A O 0.25230(19) 0.4216(3) 0.26926(19) 0.0449(13) Uani 0.457(3) 1 d PDU A 1
C1A C 0.27006(18) 0.3805(4) 0.3078(2) 0.0585(8) Uani 0.457(3) 1 d PDU A 1
C2A C 0.2608(2) 0.4114(4) 0.3510(2) 0.0600(14) Uani 0.457(3) 1 d PDU A 1
F1A F 0.2885(2) 0.3894(4) 0.3887(2) 0.108(2) Uani 0.457(3) 1 d PDU A 1
F2A F 0.2535(3) 0.4881(3) 0.3557(3) 0.103(2) Uani 0.457(3) 1 d PDU A 1
F3A F 0.2228(2) 0.3742(5) 0.3598(3) 0.119(2) Uani 0.457(3) 1 d PDU A 1
O3A O 0.2722(3) 0.3100(4) 0.3067(3) 0.062(2) Uani 0.366(4) 1 d PDU B 2
O4A O 0.2743(3) 0.4360(5) 0.2757(3) 0.048(2) Uani 0.366(4) 1 d PDU B 2
C3A C 0.26723(18) 0.3814(5) 0.3084(3) 0.0585(8) Uani 0.366(4) 1 d PDU B 2
C4A C 0.2527(3) 0.4173(5) 0.3475(3) 0.0520(16) Uani 0.366(4) 1 d PDU B 2
F4A F 0.2133(2) 0.4481(5) 0.3391(3) 0.093(2) Uani 0.366(4) 1 d PDU B 2
F5A F 0.2575(3) 0.3768(4) 0.3888(2) 0.079(2) Uani 0.366(4) 1 d PDU B 2
F6A F 0.2781(2) 0.4830(4) 0.3599(3) 0.078(2) Uani 0.366(4) 1 d PDU B 2
O5A O 0.2873(6) 0.3099(9) 0.3060(5) 0.050(4) Uani 0.177(4) 1 d PDU C 3
O6A O 0.2908(5) 0.4426(10) 0.2915(7) 0.071(4) Uani 0.177(4) 1 d PDU C 3
C5A C 0.2735(3) 0.3775(8) 0.3073(3) 0.0585(8) Uani 0.177(4) 1 d PDU C 3
C6A C 0.2356(4) 0.3931(6) 0.3269(4) 0.060(2) Uani 0.177(4) 1 d PDU C 3
F7A F 0.2103(4) 0.4474(6) 0.3037(6) 0.085(3) Uani 0.177(4) 1 d PDU C 3
F8A F 0.2110(4) 0.3302(6) 0.3326(5) 0.086(3) Uani 0.177(4) 1 d PDU C 3
F9A F 0.2466(5) 0.4216(9) 0.3730(4) 0.094(3) Uani 0.177(4) 1 d PDU C 3

loop_
_atom_site_aniso_label
_atom_site_aniso_U_11
_atom_site_aniso_U_22
_atom_site_aniso_U_33
_atom_site_aniso_U_23
_atom_site_aniso_U_13
_atom_site_aniso_U_12
K1 0.0594(6) 0.0191(4) 0.0431(5) 0.0062(4) -0.0050(5) 0.0039(4)
O1W 0.090(2) 0.0690(18) 0.0653(18) 0.0203(15) 0.0310(16) 0.0246(17)
O1 0.0344(11) 0.0417(11) 0.0273(10) -0.0045(9) 0.0024(8) -0.0044(9)
C1 0.0317(16) 0.0240(13) 0.0348(15) 0.0020(11) 0.0027(12) 0.0031(11)
C2 0.0380(17) 0.0196(13) 0.0333(15) -0.0020(11) 0.0019(13) 0.0070(12)
C3 0.0379(18) 0.0343(16) 0.0497(19) -0.0057(14) 0.0117(15) 0.0022(13)
C4 0.053(2) 0.0396(17) 0.053(2) -0.0100(15) 0.0244(17) 0.0017(16)
C5 0.061(2) 0.0272(15) 0.0409(18) -0.0116(13) 0.0163(16) -0.0017(14)
C6 0.0488(19) 0.0197(13) 0.0377(16) -0.0068(12) 0.0065(14) -0.0007(12)
C7 0.0360(16) 0.0155(12) 0.0346(15) 0.0003(11) 0.0040(12) 0.0022(11)
C8 0.0370(16) 0.0199(13) 0.0286(14) 0.0000(11) 0.0006(12) -0.0005(12)
C9 0.0323(16) 0.0228(13) 0.0281(14) 0.0030(11) 0.0034(12) 0.0000(11)
N10 0.0292(12) 0.0208(11) 0.0267(12) -0.0005(9) 0.0014(10) 0.0006(9)
C11 0.0323(16) 0.0242(13) 0.0274(14) -0.0003(11) 0.0051(12) 0.0002(11)
N12 0.0407(14) 0.0216(11) 0.0266(12) 0.0008(9) 0.0007(10) 0.0013(10)
C13 0.0367(16) 0.0222(13) 0.0258(14) 0.0010(11) 0.0062(12) -0.0013(12)
O13 0.0463(12) 0.0191(9) 0.0363(11) 0.0034(8) -0.0029(9) 0.0025(9)
C14 0.0307(16) 0.0295(14) 0.0281(15) 0.0000(12) 0.0018(12) 0.0064(12)
O14 0.0519(13) 0.0293(10) 0.0292(11) 0.0044(9) 0.0001(9) 0.0040(9)
N15 0.0341(13) 0.0233(11) 0.0288(12) -0.0009(9) 0.0025(10) -0.0021(10)
C16 0.0324(16) 0.0264(14) 0.0299(15) -0.0021(11) 0.0049(12) -0.0024(12)
N17 0.0384(14) 0.0253(12) 0.0262(12) -0.0026(9) 0.0010(10) -0.0001(10)
C18 0.0474(18) 0.0249(14) 0.0320(15) -0.0017(12) 0.0064(13) -0.0090(13)
C19 0.0388(17) 0.0334(15) 0.0307(15) -0.0027(12) -0.0031(13) 0.0026(13)
N20 0.0463(15) 0.0256(12) 0.0291(13) -0.0018(10) 0.0026(11) -0.0002(11)
C21 0.0400(17) 0.0290(14) 0.0332(15) -0.0058(12) 0.0028(13) -0.0048(13)
N22 0.0460(15) 0.0274(12) 0.0310(13) -0.0026(10) 0.0043(11) -0.0001(11)
C23 0.062(2) 0.0254(14) 0.0313(16) -0.0012(13) 0.0092(15) -0.0031(14)
O23 0.0862(18) 0.0338(12) 0.0373(12) 0.0035(10) 0.0040(12) 0.0148(12)
C24 0.0421(18) 0.0319(15) 0.0245(14) -0.0039(12) -0.0038(13) 0.0014(13)
O24 0.0535(14) 0.0293(11) 0.0384(12) 0.0038(9) 0.0065(10) 0.0024(10)
N25 0.0603(17) 0.0266(12) 0.0325(13) 0.0010(10) 0.0087(12) 0.0049(12)
C26 0.0464(19) 0.0298(15) 0.0320(15) -0.0043(12) 0.0011(13) -0.0048(13)
N27 0.0515(16) 0.0277(12) 0.0288(13) -0.0006(10) 0.0079(11) 0.0027(11)
C28 0.064(2) 0.0223(14) 0.0432(18) 0.0004(13) 0.0158(16) -0.0002(14)
C29 0.0507(19) 0.0347(16) 0.0255(15) -0.0011(12) 0.0034(13) 0.0017(14)
N30 0.0551(17) 0.0286(12) 0.0312(13) 0.0025(10) 0.0091(12) -0.0014(12)
C31 0.0515(19) 0.0235(14) 0.0289(15) -0.0037(12) 0.0045(13) 0.0001(13)
N32 0.0481(16) 0.0279(12) 0.0265(12) -0.0010(10) 0.0063(11) -0.0004(11)
C33 0.069(2) 0.0254(15) 0.0310(17) 0.0010(13) 0.0105(16) 0.0002(15)
O33 0.0787(18) 0.0543(14) 0.0364(13) 0.0130(11) 0.0093(12) 0.0028(13)
C34 0.055(2) 0.0302(15) 0.0221(14) -0.0023(12) 0.0043(13) -0.0033(14)
O34 0.0630(15) 0.0272(11) 0.0353(11) 0.0042(9) 0.0037(10) -0.0014(10)
N35 0.0532(17) 0.0327(13) 0.0296(13) 0.0019(11) 0.0033(12) 0.0021(12)
C36 0.0527(19) 0.0262(14) 0.0285(15) -0.0039(12) 0.0045(14) -0.0032(13)
N37 0.0507(16) 0.0288(12) 0.0334(13) 0.0009(10) 0.0058(12) 0.0001(12)
C38 0.057(2) 0.0266(15) 0.0374(17) 0.0011(13) 0.0062(15) 0.0056(14)
C39 0.052(2) 0.0409(17) 0.0315(16) 0.0030(13) 0.0079(14) -0.0026(15)
N40 0.0527(16) 0.0296(13) 0.0333(14) 0.0002(11) 0.0068(12) 0.0043(11)
C41 0.0482(19) 0.0335(16) 0.0361(16) 0.0003(13) 0.0074(14) 0.0091(14)
N42 0.0494(16) 0.0319(13) 0.0342(14) 0.0007(11) 0.0030(12) 0.0019(11)
C43 0.051(2) 0.0307(16) 0.0363(17) 0.0024(13) 0.0028(15) 0.0079(14)
O43 0.0770(17) 0.0407(12) 0.0332(12) 0.0052(10) 0.0059(11) 0.0023(12)
C44 0.0417(18) 0.0351(16) 0.0362(16) -0.0005(13) 0.0097(14) 0.0026(14)
O44 0.0543(14) 0.0310(11) 0.0439(12) 0.0042(10) -0.0009(10) 0.0067(10)
N45 0.0527(17) 0.0353(14) 0.0343(14) -0.0004(11) -0.0033(12) 0.0026(12)
C46 0.0414(18) 0.0320(15) 0.0424(18) -0.0008(13) 0.0045(14) 0.0093(13)
N47 0.0406(15) 0.0290(13) 0.0402(14) -0.0038(11) 0.0008(12) 0.0057(11)
C48 0.057(2) 0.0294(16) 0.0412(18) 0.0008(13) -0.0054(15) 0.0109(14)
C49 0.0393(17) 0.0309(15) 0.0410(17) -0.0001(13) 0.0057(14) 0.0011(13)
N50 0.0575(17) 0.0252(12) 0.0420(15) 0.0021(11) 0.0073(13) 0.0070(12)
C51 0.0346(17) 0.0322(15) 0.0423(17) -0.0007(13) -0.0002(13) 0.0044(13)
N52 0.0324(13) 0.0296(12) 0.0377(14) -0.0001(10) 0.0015(11) 0.0046(10)
C53 0.0403(18) 0.0293(15) 0.0412(17) 0.0045(13) -0.0052(14) 0.0030(13)
O53 0.0569(15) 0.0310(11) 0.0539(14) 0.0052(10) 0.0075(11) -0.0026(10)
C54 0.0257(15) 0.0252(14) 0.0441(17) -0.0012(13) 0.0041(13) -0.0037(12)
O54 0.0450(12) 0.0298(10) 0.0385(11) 0.0048(9) 0.0049(10) 0.0065(9)
N55 0.0379(14) 0.0274(12) 0.0429(14) 0.0037(11) 0.0060(11) 0.0028(11)
C56 0.0320(16) 0.0307(15) 0.0389(16) 0.0011(13) -0.0003(13) 0.0021(12)
N57 0.0336(14) 0.0272(12) 0.0346(13) 0.0005(10) 0.0021(10) 0.0039(10)
C58 0.0347(17) 0.0324(15) 0.0333(16) 0.0085(12) -0.0030(13) 0.0045(13)
C59 0.0350(16) 0.0230(13) 0.0397(16) 0.0006(12) 0.0057(13) -0.0027(12)
N60 0.0319(13) 0.0232(11) 0.0380(13) 0.0062(10) -0.0003(11) 0.0000(10)
C61 0.0343(16) 0.0221(13) 0.0281(14) -0.0012(11) 0.0001(12) -0.0010(11)
N62 0.0309(13) 0.0226(11) 0.0342(13) 0.0018(10) 0.0053(10) -0.0001(10)
C63 0.0345(16) 0.0208(13) 0.0301(15) 0.0026(11) 0.0004(12) -0.0002(12)
O63 0.0394(12) 0.0236(10) 0.0516(13) 0.0090(9) 0.0027(10) 0.0002(9)
C64 0.0380(16) 0.0162(12) 0.0264(14) -0.0037(11) 0.0031(12) -0.0020(11)
O64 0.0421(12) 0.0262(10) 0.0292(10) 0.0043(8) 0.0079(9) 0.0009(8)
N65 0.0296(13) 0.0202(11) 0.0316(12) 0.0021(9) 0.0016(10) -0.0016(9)
C66 0.0363(16) 0.0194(13) 0.0246(14) 0.0001(10) 0.0015(12) -0.0022(11)
N67 0.0327(13) 0.0205(11) 0.0269(12) 0.0027(9) 0.0047(10) 0.0010(9)
O1A 0.083(5) 0.065(4) 0.088(4) 0.023(3) 0.038(3) 0.025(3)
O2A 0.054(3) 0.038(3) 0.041(2) -0.0066(18) 0.000(2) -0.009(2)
C1A 0.080(2) 0.0453(13) 0.0520(13) 0.0041(11) 0.0174(14) 0.0087(13)
C2A 0.090(3) 0.050(3) 0.044(2) 0.013(3) 0.022(3) 0.002(3)
F1A 0.130(4) 0.125(4) 0.062(2) -0.001(3) -0.016(3) 0.018(3)
F2A 0.148(5) 0.066(2) 0.098(4) -0.023(2) 0.034(4) 0.025(3)
F3A 0.097(3) 0.144(4) 0.129(4) -0.004(4) 0.060(3) -0.024(3)
O3A 0.088(5) 0.0431(18) 0.055(4) -0.001(2) 0.011(4) 0.013(4)
O4A 0.057(5) 0.042(3) 0.045(3) 0.000(3) 0.006(3) 0.005(3)
C3A 0.080(2) 0.0453(13) 0.0520(13) 0.0041(11) 0.0174(14) 0.0087(13)
C4A 0.070(3) 0.036(3) 0.052(3) 0.002(2) 0.015(3) 0.008(2)
F4A 0.065(3) 0.110(4) 0.104(4) 0.000(3) 0.019(3) 0.026(3)
F5A 0.126(5) 0.066(3) 0.051(2) 0.009(2) 0.030(3) 0.020(3)
F6A 0.097(4) 0.066(3) 0.071(4) -0.017(2) 0.006(3) -0.020(3)
O5A 0.054(6) 0.049(3) 0.047(6) -0.003(4) 0.009(5) 0.000(4)
O6A 0.072(6) 0.055(4) 0.086(7) -0.001(5) 0.013(5) -0.012(4)
C5A 0.080(2) 0.0453(13) 0.0520(13) 0.0041(11) 0.0174(14) 0.0087(13)
C6A 0.059(4) 0.055(4) 0.067(4) 0.000(3) 0.009(3) 0.005(2)
F7A 0.072(4) 0.065(4) 0.114(6) 0.012(4) -0.001(4) 0.010(4)
F8A 0.079(4) 0.077(4) 0.101(6) 0.022(4) 0.012(4) -0.010(4)
F9A 0.118(6) 0.100(6) 0.068(4) -0.017(4) 0.027(3) 0.010(4)

loop_
_atom_type_symbol
_atom_type_description
_atom_type_scat_dispersion_real
_atom_type_scat_dispersion_imag
_atom_type_scat_source
C C 0.0033 0.0016 'International Tables Vol C Tables 4.2.6.8 and 6.1.1.4'
H H 0.0000 0.0000 'International Tables Vol C Tables 4.2.6.8 and 6.1.1.4'
N N 0.0061 0.0033 'International Tables Vol C Tables 4.2.6.8 and 6.1.1.4'
O O 0.0106 0.0060 'International Tables Vol C Tables 4.2.6.8 and 6.1.1.4'
F F 0.0171 0.0103 'International Tables Vol C Tables 4.2.6.8 and 6.1.1.4'
K K 0.2009 0.2494 'International Tables Vol C Tables 4.2.6.8 and 6.1.1.4'

loop_
_geom_angle_atom_site_label_1
_geom_angle_atom_site_label_2
_geom_angle_atom_site_label_3
_geom_angle
_geom_angle_site_symmetry_1
_geom_angle_site_symmetry_3
O63 K1 O63 180.0 . 7_556
O63 K1 O13 101.16(7) . 7_556
O63 K1 O13 78.84(7) 7_556 7_556
O63 K1 O13 78.85(7) . .
O63 K1 O13 101.15(7) 7_556 .
O13 K1 O13 179.995(1) 7_556 .
O63 K1 O1W 82.05(9) . 7_556
O63 K1 O1W 97.95(9) 7_556 7_556
O13 K1 O1W 89.94(8) 7_556 7_556
O13 K1 O1W 90.05(8) . 7_556
O63 K1 O1W 97.95(9) . .
O63 K1 O1W 82.05(9) 7_556 .
O13 K1 O1W 90.06(8) 7_556 .
O13 K1 O1W 89.94(8) . .
O1W K1 O1W 180.00(13) 7_556 .
K1 O1W H1W 146(3) . .
K1 O1W H2W 105(3) . .
H1W O1W H2W 108(3) . .
C1 O1 C8 111.6(2) . .
N12 C1 O1 110.6(2) . .
N12 C1 C2 115.2(2) . .
O1 C1 C2 105.0(2) . .
N12 C1 H1 108.6 . .
O1 C1 H1 108.6 . .
C2 C1 H1 108.6 . .
C7 C2 C3 121.5(3) . .
C7 C2 C1 109.2(2) . .
C3 C2 C1 129.3(3) . .
C4 C3 C2 117.5(3) . .
C4 C3 H3 121.3 . .
C2 C3 H3 121.3 . .
C5 C4 C3 121.4(3) . .
C5 C4 H4 119.3 . .
C3 C4 H4 119.3 . .
C4 C5 C6 121.0(3) . .
C4 C5 H5 119.5 . .
C6 C5 H5 119.5 . .
C5 C6 C7 118.0(3) . .
C5 C6 H6 121.0 . .
C7 C6 H6 121.0 . .
C2 C7 C6 120.6(3) . .
C2 C7 C8 109.5(2) . .
C6 C7 C8 129.9(3) . .
O1 C8 N67 110.7(2) . .
O1 C8 C7 104.5(2) . .
N67 C8 C7 114.9(2) . .
O1 C8 H8 108.8 . .
N67 C8 H8 108.8 . .
C7 C8 H8 108.8 . .
N10 C9 N65 114.8(2) . .
N10 C9 H9A 108.6 . .
N65 C9 H9A 108.6 . .
N10 C9 H9B 108.6 . .
N65 C9 H9B 108.6 . .
H9A C9 H9B 107.5 . .
C13 N10 C9 117.8(2) . .
C13 N10 C11 108.5(2) . .
C9 N10 C11 121.7(2) . .
N12 C11 N10 116.7(2) . .
N12 C11 C16 102.5(2) . .
N10 C11 C16 103.1(2) . .
N12 C11 H11 111.3 . .
N10 C11 H11 111.3 . .
C16 C11 H11 111.3 . .
C14 N12 C1 118.9(2) . .
C14 N12 C11 112.7(2) . .
C1 N12 C11 128.3(2) . .
O13 C13 N15 123.7(2) . .
O13 C13 N10 126.0(2) . .
N15 C13 N10 110.3(2) . .
C13 O13 K1 162.51(18) . .
O14 C14 N17 127.4(3) . .
O14 C14 N12 125.1(2) . .
N17 C14 N12 107.5(2) . .
C13 N15 C16 112.0(2) . .
C13 N15 C18 122.6(2) . .
C16 N15 C18 124.6(2) . .
N15 C16 N17 114.4(2) . .
N15 C16 C11 103.4(2) . .
N17 C16 C11 103.0(2) . .
N15 C16 H16 111.8 . .
N17 C16 H16 111.8 . .
C11 C16 H16 111.8 . .
C14 N17 C19 121.7(2) . .
C14 N17 C16 111.6(2) . .
C19 N17 C16 123.5(2) . .
N20 C18 N15 113.1(2) . .
N20 C18 H18A 109.0 . .
N15 C18 H18A 109.0 . .
N20 C18 H18B 109.0 . .
N15 C18 H18B 109.0 . .
H18A C18 H18B 107.8 . .
N22 C19 N17 113.5(2) . .
N22 C19 H19A 108.9 . .
N17 C19 H19A 108.9 . .
N22 C19 H19B 108.9 . .
N17 C19 H19B 108.9 . .
H19A C19 H19B 107.7 . .
C23 N20 C18 122.9(2) . .
C23 N20 C21 112.2(2) . .
C18 N20 C21 123.7(2) . .
N22 C21 N20 115.3(2) . .
N22 C21 C26 103.7(2) . .
N20 C21 C26 103.0(2) . .
N22 C21 H21 111.4 . .
N20 C21 H21 111.4 . .
C26 C21 H21 111.4 . .
C24 N22 C21 112.3(2) . .
C24 N22 C19 122.4(2) . .
C21 N22 C19 124.7(2) . .
O23 C23 N25 126.3(3) . .
O23 C23 N20 125.6(3) . .
N25 C23 N20 108.0(3) . .
O24 C24 N22 125.5(3) . .
O24 C24 N27 126.4(3) . .
N22 C24 N27 108.1(2) . .
C23 N25 C26 112.6(2) . .
C23 N25 C28 123.5(3) . .
C26 N25 C28 123.7(2) . .
N25 C26 N27 115.3(3) . .
N25 C26 C21 103.4(2) . .
N27 C26 C21 102.6(2) . .
N25 C26 H26 111.6 . .
N27 C26 H26 111.6 . .
C21 C26 H26 111.6 . .
C24 N27 C26 112.5(2) . .
C24 N27 C29 122.6(2) . .
C26 N27 C29 123.1(2) . .
N30 C28 N25 113.9(2) . .
N30 C28 H28A 108.8 . .
N25 C28 H28A 108.8 . .
N30 C28 H28B 108.8 . .
N25 C28 H28B 108.8 . .
H28A C28 H28B 107.7 . .
N27 C29 N32 112.9(2) . .
N27 C29 H29A 109.0 . .
N32 C29 H29A 109.0 . .
N27 C29 H29B 109.0 . .
N32 C29 H29B 109.0 . .
H29A C29 H29B 107.8 . .
C33 N30 C28 123.9(2) . .
C33 N30 C31 112.3(3) . .
C28 N30 C31 123.6(3) . .
N30 C31 N32 113.7(2) . .
N30 C31 C36 103.5(2) . .
N32 C31 C36 103.2(2) . .
N30 C31 H31 111.9 . .
N32 C31 H31 111.9 . .
C36 C31 H31 111.9 . .
C34 N32 C31 111.6(2) . .
C34 N32 C29 122.4(2) . .
C31 N32 C29 121.7(2) . .
O33 C33 N30 125.0(3) . .
O33 C33 N35 126.2(3) . .
N30 C33 N35 108.8(2) . .
O34 C34 N32 125.4(3) . .
O34 C34 N37 124.6(3) . .
N32 C34 N37 110.0(2) . .
C33 N35 C38 123.3(2) . .
C33 N35 C36 113.0(3) . .
C38 N35 C36 123.3(2) . .
N35 C36 N37 115.1(2) . .
N35 C36 C31 102.2(2) . .
N37 C36 C31 102.8(2) . .
N35 C36 H36 112.0 . .
N37 C36 H36 112.0 . .
C31 C36 H36 112.0 . .
C34 N37 C39 123.9(2) . .
C34 N37 C36 111.8(2) . .
C39 N37 C36 123.8(2) . .
N35 C38 N40 113.6(2) . .
N35 C38 H38A 108.9 . .
N40 C38 H38A 108.9 . .
N35 C38 H38B 108.9 . .
N40 C38 H38B 108.9 . .
H38A C38 H38B 107.7 . .
N42 C39 N37 114.2(2) . .
N42 C39 H39A 108.7 . .
N37 C39 H39A 108.7 . .
N42 C39 H39B 108.7 . .
N37 C39 H39B 108.7 . .
H39A C39 H39B 107.6 . .
C43 N40 C38 122.7(3) . .
C43 N40 C41 112.6(2) . .
C38 N40 C41 124.2(2) . .
N42 C41 N40 114.8(3) . .
N42 C41 C46 103.4(2) . .
N40 C41 C46 103.1(2) . .
N42 C41 H41 111.7 . .
N40 C41 H41 111.7 . .
C46 C41 H41 111.7 . .
C44 N42 C39 123.2(2) . .
C44 N42 C41 112.9(2) . .
C39 N42 C41 123.2(2) . .
O43 C43 N40 125.5(3) . .
O43 C43 N45 126.0(3) . .
N40 C43 N45 108.5(3) . .
O44 C44 N42 126.1(3) . .
O44 C44 N47 125.3(3) . .
N42 C44 N47 108.5(2) . .
C43 N45 C46 113.0(2) . .
C43 N45 C48 122.4(3) . .
C46 N45 C48 123.7(3) . .
N45 C46 N47 114.6(2) . .
N45 C46 C41 102.9(2) . .
N47 C46 C41 102.9(2) . .
N45 C46 H46 111.9 . .
N47 C46 H46 111.9 . .
C41 C46 H46 111.9 . .
C44 N47 C49 122.7(2) . .
C44 N47 C46 112.2(2) . .
C49 N47 C46 124.3(2) . .
N50 C48 N45 113.4(2) . .
N50 C48 H48A 108.9 . .
N45 C48 H48A 108.9 . .
N50 C48 H48B 108.9 . .
N45 C48 H48B 108.9 . .
H48A C48 H48B 107.7 . .
N52 C49 N47 114.7(2) . .
N52 C49 H49A 108.6 . .
N47 C49 H49A 108.6 . .
N52 C49 H49B 108.6 . .
N47 C49 H49B 108.6 . .
H49A C49 H49B 107.6 . .
C53 N50 C51 112.9(2) . .
C53 N50 C48 123.1(3) . .
C51 N50 C48 122.4(3) . .
N50 C51 N52 114.8(2) . .
N50 C51 C56 103.3(2) . .
N52 C51 C56 103.6(2) . .
N50 C51 H51 111.5 . .
N52 C51 H51 111.5 . .
C56 C51 H51 111.5 . .
C54 N52 C49 122.4(2) . .
C54 N52 C51 111.9(2) . .
C49 N52 C51 122.9(2) . .
O53 C53 N50 126.3(3) . .
O53 C53 N55 125.3(3) . .
N50 C53 N55 108.4(3) . .
O54 C54 N57 126.2(3) . .
O54 C54 N52 125.8(3) . .
N57 C54 N52 108.0(2) . .
C53 N55 C58 123.8(2) . .
C53 N55 C56 111.9(2) . .
C58 N55 C56 123.4(2) . .
N57 C56 N55 114.6(2) . .
N57 C56 C51 103.4(2) . .
N55 C56 C51 103.2(2) . .
N57 C56 H56 111.7 . .
N55 C56 H56 111.7 . .
C51 C56 H56 111.7 . .
C54 N57 C59 122.7(2) . .
C54 N57 C56 112.6(2) . .
C59 N57 C56 123.3(2) . .
N55 C58 N60 113.5(2) . .
N55 C58 H58A 108.9 . .
N60 C58 H58A 108.9 . .
N55 C58 H58B 108.9 . .
N60 C58 H58B 108.9 . .
H58A C58 H58B 107.7 . .
N57 C59 N62 113.7(2) . .
N57 C59 H59A 108.8 . .
N62 C59 H59A 108.8 . .
N57 C59 H59B 108.8 . .
N62 C59 H59B 108.8 . .
H59A C59 H59B 107.7 . .
C63 N60 C61 111.9(2) . .
C63 N60 C58 122.2(2) . .
C61 N60 C58 125.9(2) . .
N60 C61 N62 114.6(2) . .
N60 C61 C66 103.2(2) . .
N62 C61 C66 103.3(2) . .
N60 C61 H61 111.7 . .
N62 C61 H61 111.7 . .
C66 C61 H61 111.7 . .
C64 N62 C61 111.4(2) . .
C64 N62 C59 122.0(2) . .
C61 N62 C59 124.1(2) . .
O63 C63 N60 123.5(3) . .
O63 C63 N65 126.3(3) . .
N60 C63 N65 110.2(2) . .
C63 O63 K1 162.4(2) . .
O64 C64 N62 127.2(3) . .
O64 C64 N67 125.0(2) . .
N62 C64 N67 107.8(2) . .
C63 N65 C66 108.6(2) . .
C63 N65 C9 118.7(2) . .
C66 N65 C9 122.3(2) . .
N67 C66 N65 116.7(2) . .
N67 C66 C61 102.1(2) . .
N65 C66 C61 103.2(2) . .
N67 C66 H66 111.4 . .
N65 C66 H66 111.4 . .
C61 C66 H66 111.4 . .
C64 N67 C8 119.9(2) . .
C64 N67 C66 112.1(2) . .
C8 N67 C66 128.0(2) . .
O1A C1A O2A 134.4(7) . .
O1A C1A C2A 112.3(6) . .
O2A C1A C2A 113.4(6) . .
F1A C2A F2A 107.4(6) . .
F1A C2A F3A 101.8(6) . .
F2A C2A F3A 105.5(6) . .
F1A C2A C1A 113.6(6) . .
F2A C2A C1A 121.0(6) . .
F3A C2A C1A 105.5(5) . .

loop_
_geom_bond_atom_site_label_1
_geom_bond_atom_site_label_2
_geom_bond_distance
_geom_bond_site_symmetry_2
K1 O63 2.2456(18) .
K1 O63 2.2456(18) 7_556
K1 O13 2.2749(18) 7_556
K1 O13 2.2750(18) .
K1 O1W 2.391(3) 7_556
K1 O1W 2.391(3) .
O1W H1W 0.822(10) .
O1W H2W 0.839(10) .
O1 C1 1.433(3) .
O1 C8 1.437(3) .
C1 N12 1.426(3) .
C1 C2 1.498(4) .
C1 H1 1.0000 .
C2 C7 1.378(4) .
C2 C3 1.391(4) .
C3 C4 1.382(4) .
C3 H3 0.9500 .
C4 C5 1.380(4) .
C4 H4 0.9500 .
C5 C6 1.384(4) .
C5 H5 0.9500 .
C6 C7 1.392(4) .
C6 H6 0.9500 .
C7 C8 1.503(4) .
C8 N67 1.440(3) .
C8 H8 1.0000 .
C9 N10 1.467(3) .
C9 N65 1.479(3) .
C9 H9A 0.9900 .
C9 H9B 0.9900 .
N10 C13 1.378(3) .
N10 C11 1.481(3) .
C11 N12 1.444(3) .
C11 C16 1.546(4) .
C11 H11 1.0000 .
N12 C14 1.382(3) .
C13 O13 1.226(3) .
C13 N15 1.350(3) .
C14 O14 1.214(3) .
C14 N17 1.367(3) .
N15 C16 1.438(3) .
N15 C18 1.451(3) .
C16 N17 1.458(3) .
C16 H16 1.0000 .
N17 C19 1.451(3) .
C18 N20 1.448(3) .
C18 H18A 0.9900 .
C18 H18B 0.9900 .
C19 N22 1.444(3) .
C19 H19A 0.9900 .
C19 H19B 0.9900 .
N20 C23 1.368(4) .
N20 C21 1.450(3) .
C21 N22 1.444(3) .
C21 C26 1.545(4) .
C21 H21 1.0000 .
N22 C24 1.364(4) .
C23 O23 1.232(3) .
C23 N25 1.366(4) .
C24 O24 1.222(3) .
C24 N27 1.369(3) .
N25 C26 1.439(4) .
N25 C28 1.451(4) .
C26 N27 1.452(4) .
C26 H26 1.0000 .
N27 C29 1.453(3) .
C28 N30 1.447(4) .
C28 H28A 0.9900 .
C28 H28B 0.9900 .
C29 N32 1.453(4) .
C29 H29A 0.9900 .
C29 H29B 0.9900 .
N30 C33 1.354(4) .
N30 C31 1.447(3) .
C31 N32 1.450(3) .
C31 C36 1.561(4) .
C31 H31 1.0000 .
N32 C34 1.353(4) .
C33 O33 1.230(3) .
C33 N35 1.361(4) .
C34 O34 1.246(3) .
C34 N37 1.355(4) .
N35 C38 1.446(4) .
N35 C36 1.450(4) .
C36 N37 1.454(3) .
C36 H36 1.0000 .
N37 C39 1.444(4) .
C38 N40 1.447(4) .
C38 H38A 0.9900 .
C38 H38B 0.9900 .
C39 N42 1.444(4) .
C39 H39A 0.9900 .
C39 H39B 0.9900 .
N40 C43 1.349(4) .
N40 C41 1.452(4) .
C41 N42 1.447(4) .
C41 C46 1.556(4) .
C41 H41 1.0000 .
N42 C44 1.360(4) .
C43 O43 1.232(4) .
C43 N45 1.368(4) .
C44 O44 1.225(3) .
C44 N47 1.371(4) .
N45 C46 1.435(4) .
N45 C48 1.449(4) .
C46 N47 1.462(3) .
C46 H46 1.0000 .
N47 C49 1.447(4) .
C48 N50 1.445(4) .
C48 H48A 0.9900 .
C48 H48B 0.9900 .
C49 N52 1.439(4) .
C49 H49A 0.9900 .
C49 H49B 0.9900 .
N50 C53 1.355(4) .
N50 C51 1.444(4) .
C51 N52 1.452(4) .
C51 C56 1.547(4) .
C51 H51 1.0000 .
N52 C54 1.378(3) .
C53 O53 1.228(3) .
C53 N55 1.374(4) .
C54 O54 1.216(3) .
C54 N57 1.373(4) .
N55 C58 1.433(4) .
N55 C56 1.452(4) .
C56 N57 1.448(3) .
C56 H56 1.0000 .
N57 C59 1.444(3) .
C58 N60 1.441(3) .
C58 H58A 0.9900 .
C58 H58B 0.9900 .
C59 N62 1.455(3) .
C59 H59A 0.9900 .
C59 H59B 0.9900 .
N60 C63 1.354(3) .
N60 C61 1.438(3) .
C61 N62 1.449(3) .
C61 C66 1.544(4) .
C61 H61 1.0000 .
N62 C64 1.370(3) .
C63 O63 1.223(3) .
C63 N65 1.380(3) .
C64 O64 1.213(3) .
C64 N67 1.380(3) .
N65 C66 1.475(3) .
C66 N67 1.451(3) .
C66 H66 1.0000 .
O1A C1A 1.238(6) .
O2A C1A 1.340(7) .
C1A C2A 1.391(7) .
C2A F1A 1.322(6) .
C2A F2A 1.330(6) .
C2A F3A 1.391(7) .

loop_
_geom_hbond_atom_site_label_D
_geom_hbond_atom_site_label_H
_geom_hbond_atom_site_label_A
_geom_hbond_distance_DH
_geom_hbond_distance_HA
_geom_hbond_distance_DA
_geom_hbond_angle_DHA
O1W H1W O43 0.822(10) 2.273(10) 3.093(4) 175(4)
O1W H2W O23 0.839(10) 2.454(16) 3.224(4) 153(3)

loop_
_geom_torsion_atom_site_label_1
_geom_torsion_atom_site_label_2
_geom_torsion_atom_site_label_3
_geom_torsion_atom_site_label_4
_geom_torsion
_geom_torsion_site_symmetry_1
C8 O1 C1 N12 -126.4(2) .
C8 O1 C1 C2 -1.5(3) .
N12 C1 C2 C7 121.8(3) .
O1 C1 C2 C7 -0.1(3) .
N12 C1 C2 C3 -57.8(4) .
O1 C1 C2 C3 -179.7(3) .
C7 C2 C3 C4 -1.3(4) .
C1 C2 C3 C4 178.3(3) .
C2 C3 C4 C5 0.1(5) .
C3 C4 C5 C6 1.0(5) .
C4 C5 C6 C7 -0.8(4) .
C3 C2 C7 C6 1.5(4) .
C1 C2 C7 C6 -178.1(2) .
C3 C2 C7 C8 -178.7(2) .
C1 C2 C7 C8 1.6(3) .
C5 C6 C7 C2 -0.5(4) .
C5 C6 C7 C8 179.9(3) .
C1 O1 C8 N67 126.7(2) .
C1 O1 C8 C7 2.4(3) .
C2 C7 C8 O1 -2.5(3) .
C6 C7 C8 O1 177.2(3) .
C2 C7 C8 N67 -124.0(2) .
C6 C7 C8 N67 55.7(4) .
N65 C9 N10 C13 100.5(3) .
N65 C9 N10 C11 -121.2(2) .
C13 N10 C11 N12 -128.0(2) .
C9 N10 C11 N12 90.4(3) .
C13 N10 C11 C16 -16.5(3) .
C9 N10 C11 C16 -158.2(2) .
O1 C1 N12 C14 -82.5(3) .
C2 C1 N12 C14 158.7(2) .
O1 C1 N12 C11 100.3(3) .
C2 C1 N12 C11 -18.5(4) .
N10 C11 N12 C14 101.1(3) .
C16 C11 N12 C14 -10.7(3) .
N10 C11 N12 C1 -81.6(3) .
C16 C11 N12 C1 166.6(3) .
C9 N10 C13 O13 -22.6(4) .
C11 N10 C13 O13 -165.9(3) .
C9 N10 C13 N15 157.4(2) .
C11 N10 C13 N15 14.1(3) .
N15 C13 O13 K1 -172.1(5) .
N10 C13 O13 K1 7.9(8) .
O63 K1 O13 C13 -25.7(6) .
O63 K1 O13 C13 154.3(6) 7_556
O1W K1 O13 C13 56.2(6) 7_556
O1W K1 O13 C13 -123.8(6) .
C1 N12 C14 O14 3.2(4) .
C11 N12 C14 O14 -179.2(3) .
C1 N12 C14 N17 -176.3(2) .
C11 N12 C14 N17 1.3(3) .
O13 C13 N15 C16 174.9(2) .
N10 C13 N15 C16 -5.1(3) .
O13 C13 N15 C18 4.5(4) .
N10 C13 N15 C18 -175.5(2) .
C13 N15 C16 N17 105.7(3) .
C18 N15 C16 N17 -84.1(3) .
C13 N15 C16 C11 -5.5(3) .
C18 N15 C16 C11 164.7(2) .
N12 C11 C16 N15 134.6(2) .
N10 C11 C16 N15 13.0(3) .
N12 C11 C16 N17 15.2(3) .
N10 C11 C16 N17 -106.4(2) .
O14 C14 N17 C19 -8.9(4) .
N12 C14 N17 C19 170.6(2) .
O14 C14 N17 C16 -169.7(3) .
N12 C14 N17 C16 9.8(3) .
N15 C16 N17 C14 -127.4(2) .
C11 C16 N17 C14 -15.9(3) .
N15 C16 N17 C19 72.2(3) .
C11 C16 N17 C19 -176.3(2) .
C13 N15 C18 N20 -98.1(3) .
C16 N15 C18 N20 92.6(3) .
C14 N17 C19 N22 121.6(3) .
C16 N17 C19 N22 -80.0(3) .
N15 C18 N20 C23 113.6(3) .
N15 C18 N20 C21 -79.7(3) .
C23 N20 C21 N22 -120.3(3) .
C18 N20 C21 N22 71.6(3) .
C23 N20 C21 C26 -8.1(3) .
C18 N20 C21 C26 -176.1(2) .
N20 C21 N22 C24 105.8(3) .
C26 C21 N22 C24 -6.0(3) .
N20 C21 N22 C19 -82.7(3) .
C26 C21 N22 C19 165.5(2) .
N17 C19 N22 C24 -97.9(3) .
N17 C19 N22 C21 91.4(3) .
C18 N20 C23 O23 -5.9(5) .
C21 N20 C23 O23 -174.1(3) .
C18 N20 C23 N25 172.8(2) .
C21 N20 C23 N25 4.7(3) .
C21 N22 C24 O24 179.6(3) .
C19 N22 C24 O24 7.8(4) .
C21 N22 C24 N27 0.8(3) .
C19 N22 C24 N27 -170.9(2) .
O23 C23 N25 C26 180.0(3) .
N20 C23 N25 C26 1.3(3) .
O23 C23 N25 C28 5.6(5) .
N20 C23 N25 C28 -173.2(3) .
C23 N25 C26 N27 105.0(3) .
C28 N25 C26 N27 -80.5(3) .
C23 N25 C26 C21 -6.1(3) .
C28 N25 C26 C21 168.3(3) .
N22 C21 C26 N25 128.6(2) .
N20 C21 C26 N25 8.1(3) .
N22 C21 C26 N27 8.4(3) .
N20 C21 C26 N27 -112.1(2) .
O24 C24 N27 C26 -173.4(3) .
N22 C24 N27 C26 5.3(3) .
O24 C24 N27 C29 -8.6(5) .
N22 C24 N27 C29 170.2(2) .
N25 C26 N27 C24 -120.3(3) .
C21 C26 N27 C24 -8.7(3) .
N25 C26 N27 C29 75.0(3) .
C21 C26 N27 C29 -173.4(2) .
C23 N25 C28 N30 -97.8(3) .
C26 N25 C28 N30 88.4(4) .
C24 N27 C29 N32 112.8(3) .
C26 N27 C29 N32 -84.0(3) .
N25 C28 N30 C33 101.1(3) .
N25 C28 N30 C31 -83.3(3) .
C33 N30 C31 N32 -106.9(3) .
C28 N30 C31 N32 77.0(3) .
C33 N30 C31 C36 4.3(3) .
C28 N30 C31 C36 -171.7(2) .
N30 C31 N32 C34 119.1(3) .
C36 C31 N32 C34 7.6(3) .
N30 C31 N32 C29 -83.9(3) .
C36 C31 N32 C29 164.6(2) .
N27 C29 N32 C34 -113.3(3) .
N27 C29 N32 C31 92.1(3) .
C28 N30 C33 O33 -5.5(5) .
C31 N30 C33 O33 178.5(3) .
C28 N30 C33 N35 172.5(2) .
C31 N30 C33 N35 -3.5(3) .
C31 N32 C34 O34 172.3(3) .
C29 N32 C34 O34 15.5(4) .
C31 N32 C34 N37 -8.2(3) .
C29 N32 C34 N37 -165.1(2) .
O33 C33 N35 C38 6.2(5) .
N30 C33 N35 C38 -171.8(2) .
O33 C33 N35 C36 178.9(3) .
N30 C33 N35 C36 0.9(3) .
C33 N35 C36 N37 112.2(3) .
C38 N35 C36 N37 -75.0(3) .
C33 N35 C36 C31 1.7(3) .
C38 N35 C36 C31 174.4(2) .
N30 C31 C36 N35 -3.4(3) .
N32 C31 C36 N35 115.3(2) .
N30 C31 C36 N37 -123.0(2) .
N32 C31 C36 N37 -4.2(3) .
O34 C34 N37 C39 -3.0(4) .
N32 C34 N37 C39 177.6(2) .
O34 C34 N37 C36 -175.4(3) .
N32 C34 N37 C36 5.1(3) .
N35 C36 N37 C34 -110.4(3) .
C31 C36 N37 C34 -0.3(3) .
N35 C36 N37 C39 77.1(3) .
C31 C36 N37 C39 -172.7(2) .
C33 N35 C38 N40 -101.8(3) .
C36 N35 C38 N40 86.2(3) .
C34 N37 C39 N42 99.6(3) .
C36 N37 C39 N42 -88.9(3) .
N35 C38 N40 C43 99.4(3) .
N35 C38 N40 C41 -89.2(3) .
C43 N40 C41 N42 -110.1(3) .
C38 N40 C41 N42 77.8(3) .
C43 N40 C41 C46 1.6(3) .
C38 N40 C41 C46 -170.5(2) .
N37 C39 N42 C44 -103.1(3) .
N37 C39 N42 C41 86.5(3) .
N40 C41 N42 C44 113.9(3) .
C46 C41 N42 C44 2.4(3) .
N40 C41 N42 C39 -74.8(3) .
C46 C41 N42 C39 173.7(3) .
C38 N40 C43 O43 -8.5(5) .
C41 N40 C43 O43 179.2(3) .
C38 N40 C43 N45 171.0(3) .
C41 N40 C43 N45 -1.3(3) .
C39 N42 C44 O44 5.0(5) .
C41 N42 C44 O44 176.2(3) .
C39 N42 C44 N47 -174.4(3) .
C41 N42 C44 N47 -3.1(3) .
O43 C43 N45 C46 179.8(3) .
N40 C43 N45 C46 0.3(3) .
O43 C43 N45 C48 10.2(5) .
N40 C43 N45 C48 -169.4(3) .
C43 N45 C46 N47 111.5(3) .
C48 N45 C46 N47 -79.0(4) .
C43 N45 C46 C41 0.7(3) .
C48 N45 C46 C41 170.2(2) .
N42 C41 C46 N45 118.5(2) .
N40 C41 C46 N45 -1.3(3) .
N42 C41 C46 N47 -0.9(3) .
N40 C41 C46 N47 -120.7(2) .
O44 C44 N47 C49 -7.0(5) .
N42 C44 N47 C49 172.4(3) .
O44 C44 N47 C46 -176.9(3) .
N42 C44 N47 C46 2.5(3) .
N45 C46 N47 C44 -111.8(3) .
C41 C46 N47 C44 -0.9(3) .
N45 C46 N47 C49 78.5(4) .
C41 C46 N47 C49 -170.6(3) .
C43 N45 C48 N50 -105.5(3) .
C46 N45 C48 N50 85.9(4) .
C44 N47 C49 N52 107.1(3) .
C46 N47 C49 N52 -84.2(3) .
N45 C48 N50 C53 108.1(3) .
N45 C48 N50 C51 -87.0(4) .
C53 N50 C51 N52 -111.5(3) .
C48 N50 C51 N52 82.2(3) .
C53 N50 C51 C56 0.6(3) .
C48 N50 C51 C56 -165.7(3) .
N47 C49 N52 C54 -116.8(3) .
N47 C49 N52 C51 83.7(3) .
N50 C51 N52 C54 118.6(3) .
C56 C51 N52 C54 6.7(3) .
N50 C51 N52 C49 -79.9(3) .
C56 C51 N52 C49 168.2(2) .
C51 N50 C53 O53 -175.8(3) .
C48 N50 C53 O53 -9.6(5) .
C51 N50 C53 N55 2.9(3) .
C48 N50 C53 N55 169.1(3) .
C49 N52 C54 O54 10.9(4) .
C51 N52 C54 O54 172.4(3) .
C49 N52 C54 N57 -169.1(2) .
C51 N52 C54 N57 -7.5(3) .
O53 C53 N55 C58 3.7(5) .
N50 C53 N55 C58 -175.0(2) .
O53 C53 N55 C56 173.2(3) .
N50 C53 N55 C56 -5.5(3) .
C53 N55 C56 N57 117.3(3) .
C58 N55 C56 N57 -73.2(3) .
C53 N55 C56 C51 5.7(3) .
C58 N55 C56 C51 175.2(2) .
N50 C51 C56 N57 -123.3(2) .
N52 C51 C56 N57 -3.3(3) .
N50 C51 C56 N55 -3.6(3) .
N52 C51 C56 N55 116.4(2) .
O54 C54 N57 C59 -8.4(4) .
N52 C54 N57 C59 171.6(2) .
O54 C54 N57 C56 -174.8(3) .
N52 C54 N57 C56 5.2(3) .
N55 C56 N57 C54 -112.5(3) .
C51 C56 N57 C54 -1.0(3) .
N55 C56 N57 C59 81.2(3) .
C51 C56 N57 C59 -167.3(2) .
C53 N55 C58 N60 -109.0(3) .
C56 N55 C58 N60 82.7(3) .
C54 N57 C59 N62 102.8(3) .
C56 N57 C59 N62 -92.2(3) .
N55 C58 N60 C63 89.3(3) .
N55 C58 N60 C61 -91.9(3) .
C63 N60 C61 N62 -101.9(3) .
C58 N60 C61 N62 79.2(3) .
C63 N60 C61 C66 9.6(3) .
C58 N60 C61 C66 -169.3(2) .
N60 C61 N62 C64 128.0(2) .
C66 C61 N62 C64 16.5(3) .
N60 C61 N62 C59 -69.8(3) .
C66 C61 N62 C59 178.8(2) .
N57 C59 N62 C64 -117.0(3) .
N57 C59 N62 C61 82.6(3) .
C61 N60 C63 O63 -177.2(3) .
C58 N60 C63 O63 1.8(4) .
C61 N60 C63 N65 1.1(3) .
C58 N60 C63 N65 -179.9(2) .
N65 C63 O63 K1 1.3(9) .
O13 K1 O63 C63 -161.5(7) 7_556
O13 K1 O63 C63 18.5(7) .
O1W K1 O63 C63 -73.1(7) 7_556
O1W K1 O63 C63 106.9(7) .
C61 N62 C64 O64 169.4(2) .
C59 N62 C64 O64 6.8(4) .
C61 N62 C64 N67 -8.3(3) .
C59 N62 C64 N67 -171.0(2) .
O63 C63 N65 C66 166.1(3) .
N60 C63 N65 C66 -12.1(3) .
O63 C63 N65 C9 20.2(4) .
N60 C63 N65 C9 -158.1(2) .
N10 C9 N65 C63 -100.9(3) .
N10 C9 N65 C66 118.0(2) .
C63 N65 C66 N67 128.2(2) .
C9 N65 C66 N67 -87.4(3) .
C63 N65 C66 C61 17.2(3) .
C9 N65 C66 C61 161.6(2) .
N60 C61 C66 N67 -137.2(2) .
N62 C61 C66 N67 -17.6(2) .
N60 C61 C66 N65 -15.7(3) .
N62 C61 C66 N65 103.9(2) .
O64 C64 N67 C8 -2.5(4) .
N62 C64 N67 C8 175.3(2) .
O64 C64 N67 C66 177.7(2) .
N62 C64 N67 C66 -4.5(3) .
O1 C8 N67 C64 78.2(3) .
C7 C8 N67 C64 -163.7(2) .
O1 C8 N67 C66 -102.1(3) .
C7 C8 N67 C66 16.0(4) .
N65 C66 N67 C64 -97.5(3) .
C61 C66 N67 C64 14.1(3) .
N65 C66 N67 C8 82.7(3) .
C61 C66 N67 C8 -165.6(2) .
O1A C1A C2A F1A 21.4(6) .
O2A C1A C2A F1A -158.7(6) .
O1A C1A C2A F2A 151.4(7) .
O2A C1A C2A F2A -28.7(8) .
O1A C1A C2A F3A -89.3(6) .
O2A C1A C2A F3A 90.6(6) .

loop_
_platon_squeeze_void_nr
_platon_squeeze_void_average_x
_platon_squeeze_void_average_y
_platon_squeeze_void_average_z
_platon_squeeze_void_volume
_platon_squeeze_void_count_electrons
_platon_squeeze_void_content
1 0.045 0.062 -0.002 5740 2721 'CF3COO-, CF3COOH & H2O'
